data_4308948
loop_
_publ_author_name
'Tyler A. Sullens'
'Thomas E. Albrecht-Schmitt'

_publ_section_title
;
Structure and Properties of the Thorium Vanadyl Tellurate,
Th(VO2)2(TeO6)(H2O)2
;
_journal_name_full 'Inorganic Chemistry'
_journal_page_first 2282
_journal_page_last 2286
_journal_paper_doi 10.1021/ic048256j
_journal_volume 44
_journal_year 2005
_chemical_formula_moiety Th(VO2)2(TeO6)(H2O)2
_chemical_formula_sum 'H4 O12 Te Th V2'
_chemical_formula_weight 657.55
_chemical_name_common 'thorium vanadyl telurate'
_chemical_name_systematic
; 
 ? 
;
_space_group_IT_number 61
_symmetry_cell_setting orthorhombic
_symmetry_space_group_name_Hall '-P 2ac 2ab'
_symmetry_space_group_name_H-M 'P b c a'
_atom_sites_solution_hydrogens geom
_atom_sites_solution_primary direct
_atom_sites_solution_secondary difmap
_audit_creation_method SHELXL-97
_cell_angle_alpha 90.0000
_cell_angle_beta 90.0000
_cell_angle_gamma 90.0000
_cell_formula_units_Z 8
_cell_length_a 12.6921(7)
_cell_length_b 11.5593(7)
_cell_length_c 13.0950(8)
_cell_measurement_reflns_used 2382
_cell_measurement_temperature 193(2)
_cell_measurement_theta_max 28.29
_cell_measurement_theta_min 2.85
_cell_volume 1921.2(2)
_computing_cell_refinement 'SMART, SAINT'
_computing_data_collection SMART
_computing_data_reduction SAINT
_computing_molecular_graphics 'SHELXP-97 (Sheldrick, 1997)'
_computing_publication_material 'SHELCIF-97 (Sheldrick, 2000)'
_computing_structure_refinement 'SHELXL-97 (Sheldrick, 1997)'
_computing_structure_solution 'SHELXS-97 (Sheldrick, 1990)'
_diffrn_ambient_temperature 193(2)
_diffrn_measured_fraction_theta_full 0.999
_diffrn_measured_fraction_theta_max 0.999
_diffrn_measurement_device_type 'Bruker APEX'
_diffrn_measurement_method '0.3 wide w/ exposures'
_diffrn_radiation_monochromator graphite
_diffrn_radiation_source 'fine-focus sealed tube'
_diffrn_radiation_type MoK\a
_diffrn_radiation_wavelength 0.71073
_diffrn_reflns_av_R_equivalents 0.0356
_diffrn_reflns_av_sigmaI/netI 0.0226
_diffrn_reflns_limit_h_max 16
_diffrn_reflns_limit_h_min -16
_diffrn_reflns_limit_k_max 15
_diffrn_reflns_limit_k_min -15
_diffrn_reflns_limit_l_max 17
_diffrn_reflns_limit_l_min -17
_diffrn_reflns_number 18312
_diffrn_reflns_theta_full 28.29
_diffrn_reflns_theta_max 28.29
_diffrn_reflns_theta_min 2.85
_diffrn_standards_interval_count na
_diffrn_standards_interval_time na
_diffrn_standards_number na
_exptl_absorpt_coefficient_mu 20.383
_exptl_absorpt_correction_T_max 0.442
_exptl_absorpt_correction_T_min 0.278
_exptl_absorpt_correction_type 'analytical and multiscan'
_exptl_absorpt_process_details SADABS
_exptl_crystal_colour yellow
_exptl_crystal_density_diffrn 4.519
_exptl_crystal_density_meas ?
_exptl_crystal_density_method 'not measured'
_exptl_crystal_description 'rectangular plate'
_exptl_crystal_F_000 2272
_exptl_crystal_size_max 0.110
_exptl_crystal_size_mid 0.054
_exptl_crystal_size_min 0.040
_refine_diff_density_max 3.480
_refine_diff_density_min -1.013
_refine_diff_density_rms 0.246
_refine_ls_extinction_method none
_refine_ls_goodness_of_fit_ref 1.084
_refine_ls_hydrogen_treatment constr
_refine_ls_matrix_type full
_refine_ls_number_parameters 145
_refine_ls_number_reflns 2382
_refine_ls_number_restraints 0
_refine_ls_restrained_S_all 1.084
_refine_ls_R_factor_all 0.0267
_refine_ls_R_factor_gt 0.0250
_refine_ls_shift/su_max 0.001
_refine_ls_shift/su_mean 0.000
_refine_ls_structure_factor_coef Fsqd
_refine_ls_weighting_details 'calc w=1/[\s^2^(Fo^2^)+(0.0283P)^2^+20.2217P] where P=(Fo^2^+2Fc^2^)/3'
_refine_ls_weighting_scheme calc
_refine_ls_wR_factor_gt 0.0614
_refine_ls_wR_factor_ref 0.0622
_reflns_number_gt 2254
_reflns_number_total 2385
_reflns_threshold_expression >2sigma(I)
_cod_data_source_file ic048256jsi20050125_020111.cif
_cod_data_source_block face
_cod_depositor_comments
;
The following automatic conversions were performed:

'_exptl_crystal_density_meas' value 'nm' was changed to '?' - the
value is perceived as not measured.

Automatic conversion script
Id: cif_fix_values 3008 2015-01-20 13:52:24Z robertas 
;
_cod_database_code 4308948

loop_
_symmetry_equiv_pos_as_xyz
'x, y, z'
'-x+1/2, -y, z+1/2'
'-x, y+1/2, -z+1/2'
'x+1/2, -y+1/2, -z'
'-x, -y, -z'
'x-1/2, y, -z-1/2'
'x, -y-1/2, z-1/2'
'-x-1/2, y-1/2, z'

loop_
_atom_site_label
_atom_site_type_symbol
_atom_site_fract_x
_atom_site_fract_y
_atom_site_fract_z
_atom_site_U_iso_or_equiv
_atom_site_adp_type
_atom_site_occupancy
_atom_site_symmetry_multiplicity
_atom_site_calc_flag
_atom_site_refinement_flags
_atom_site_disorder_assembly
_atom_site_disorder_group
Th1 Th 0.156268(15) 0.065122(17) 0.175256(15) 0.00954(7) Uani 1 1 d . . .
Te1 Te -0.07545(3) 0.22523(3) 0.25827(3) 0.00934(9) Uani 1 1 d . . .
V1 V 0.07358(7) 0.42168(8) 0.20293(8) 0.00947(19) Uani 1 1 d . . .
V2 V 0.06217(8) -0.18383(9) -0.00118(8) 0.0151(2) Uani 1 1 d . . .
O1 O 0.0589(4) 0.4391(4) 0.0804(4) 0.0243(10) Uani 1 1 d . . .
O2 O 0.2011(4) 0.4446(4) 0.2274(4) 0.0188(9) Uani 1 1 d . . .
O3 O 0.0266(3) 0.5690(3) 0.2583(3) 0.0106(8) Uani 1 1 d . . .
O4 O -0.0731(3) 0.3901(3) 0.2609(3) 0.0104(7) Uani 1 1 d . . .
O5 O 0.0693(3) 0.2557(3) 0.2183(3) 0.0110(8) Uani 1 1 d . . .
O6 O 0.1467(4) -0.0897(4) 0.0472(4) 0.0213(10) Uani 1 1 d . . .
O7 O -0.0505(4) -0.1207(4) -0.0315(4) 0.0246(10) Uani 1 1 d . . .
O8 O 0.1206(3) -0.2326(4) -0.1162(3) 0.0139(8) Uani 1 1 d . . .
O9 O 0.0342(3) -0.2868(3) 0.0984(3) 0.0142(8) Uani 1 1 d . . .
O10 O -0.2123(3) 0.1950(3) 0.2929(3) 0.0128(8) Uani 1 1 d . . .
O11 O 0.2723(4) 0.0941(4) 0.0170(4) 0.0269(11) Uani 1 1 d . . .
O12 O 0.1694(4) 0.0951(4) 0.3717(3) 0.0203(10) Uani 1 1 d . . .

loop_
_atom_site_aniso_label
_atom_site_aniso_U_11
_atom_site_aniso_U_22
_atom_site_aniso_U_33
_atom_site_aniso_U_23
_atom_site_aniso_U_13
_atom_site_aniso_U_12
Th1 0.00800(11) 0.00710(11) 0.01351(11) -0.00009(7) 0.00003(7) -0.00033(7)
Te1 0.00935(16) 0.00700(17) 0.01165(17) -0.00003(12) 0.00057(13) -0.00009(12)
V1 0.0071(4) 0.0046(4) 0.0167(5) -0.0018(3) 0.0015(3) 0.0001(3)
V2 0.0186(5) 0.0148(5) 0.0120(5) 0.0001(4) -0.0005(4) -0.0003(4)
O1 0.036(3) 0.020(2) 0.016(2) 0.0003(18) 0.003(2) 0.000(2)
O2 0.014(2) 0.0061(19) 0.036(3) 0.0003(17) 0.0025(19) 0.0005(16)
O3 0.0103(19) 0.0070(18) 0.0144(19) -0.0024(14) 0.0006(15) -0.0006(14)
O4 0.0109(18) 0.0060(18) 0.0141(19) 0.0012(15) 0.0014(15) 0.0002(14)
O5 0.0070(17) 0.0071(18) 0.019(2) 0.0007(15) 0.0020(15) -0.0008(14)
O6 0.031(3) 0.017(2) 0.016(2) -0.0019(18) 0.0035(19) -0.0063(19)
O7 0.026(3) 0.032(3) 0.015(2) 0.003(2) -0.0006(18) 0.011(2)
O8 0.015(2) 0.016(2) 0.0106(19) -0.0011(15) -0.0034(16) 0.0012(16)
O9 0.022(2) 0.0099(18) 0.0110(18) 0.0018(15) -0.0037(16) -0.0019(16)
O10 0.0095(18) 0.0106(19) 0.018(2) -0.0008(16) 0.0035(16) -0.0018(15)
O11 0.030(3) 0.030(3) 0.021(2) -0.002(2) 0.003(2) -0.010(2)
O12 0.022(2) 0.025(2) 0.014(2) 0.0020(18) 0.0004(17) 0.0018(19)

loop_
_atom_type_symbol
_atom_type_description
_atom_type_scat_dispersion_real
_atom_type_scat_dispersion_imag
_atom_type_scat_source
O O 0.0106 0.0060 'International Tables Vol C Tables 4.2.6.8 and 6.1.1.4'
H H 0.0000 0.0000 'International Tables Vol C Tables 4.2.6.8 and 6.1.1.4'
V V 0.3005 0.5294 'International Tables Vol C Tables 4.2.6.8 and 6.1.1.4'
Te Te -0.5308 1.6751 'International Tables Vol C Tables 4.2.6.8 and 6.1.1.4'
Th Th -7.2400 8.8979 'International Tables Vol C Tables 4.2.6.8 and 6.1.1.4'

loop_
_geom_angle_atom_site_label_1
_geom_angle_atom_site_label_2
_geom_angle_atom_site_label_3
_geom_angle
_geom_angle_site_symmetry_1
_geom_angle_site_symmetry_3
_geom_angle_publ_flag
O10 Th1 O2 77.13(15) 6_656 8_655 ?
O10 Th1 O7 112.10(16) 6_656 5 ?
O2 Th1 O7 143.70(17) 8_655 5 ?
O10 Th1 O4 143.31(14) 6_656 3_545 ?
O2 Th1 O4 75.19(14) 8_655 3_545 ?
O7 Th1 O4 104.47(16) 5 3_545 ?
O10 Th1 O6 129.84(15) 6_656 . ?
O2 Th1 O6 78.89(16) 8_655 . ?
O7 Th1 O6 68.40(17) 5 . ?
O4 Th1 O6 66.82(14) 3_545 . ?
O10 Th1 O3 127.44(14) 6_656 3_545 ?
O2 Th1 O3 128.37(14) 8_655 3_545 ?
O7 Th1 O3 75.32(15) 5 3_545 ?
O4 Th1 O3 59.19(12) 3_545 3_545 ?
O6 Th1 O3 101.91(14) . 3_545 ?
O10 Th1 O5 72.84(13) 6_656 . ?
O2 Th1 O5 140.98(15) 8_655 . ?
O7 Th1 O5 72.38(15) 5 . ?
O4 Th1 O5 117.35(13) 3_545 . ?
O6 Th1 O5 139.99(15) . . ?
O3 Th1 O5 59.82(12) 3_545 . ?
O10 Th1 O11 69.04(16) 6_656 . ?
O2 Th1 O11 82.64(17) 8_655 . ?
O7 Th1 O11 69.66(17) 5 . ?
O4 Th1 O11 129.50(14) 3_545 . ?
O6 Th1 O11 64.66(15) . . ?
O3 Th1 O11 144.98(15) 3_545 . ?
O5 Th1 O11 108.48(15) . . ?
O10 Th1 O12 71.63(15) 6_656 . ?
O2 Th1 O12 75.27(16) 8_655 . ?
O7 Th1 O12 140.90(15) 5 . ?
O4 Th1 O12 78.36(14) 3_545 . ?
O6 Th1 O12 140.84(16) . . ?
O3 Th1 O12 73.16(14) 3_545 . ?
O5 Th1 O12 72.04(14) . . ?
O11 Th1 O12 138.18(15) . . ?
O10 Th1 Te1 101.61(10) 6_656 . ?
O2 Th1 Te1 145.56(12) 8_655 . ?
O7 Th1 Te1 69.29(11) 5 . ?
O4 Th1 Te1 88.26(9) 3_545 . ?
O6 Th1 Te1 122.30(12) . . ?
O3 Th1 Te1 29.51(8) 3_545 . ?
O5 Th1 Te1 30.43(9) . . ?
O11 Th1 Te1 129.71(12) . . ?
O12 Th1 Te1 71.86(10) . . ?
O10 Te1 O4 101.61(17) . . ?
O10 Te1 O3 98.90(17) . 3_545 ?
O4 Te1 O3 159.49(17) . 3_545 ?
O10 Te1 O5 178.60(19) . . ?
O4 Te1 O5 78.98(17) . . ?
O3 Te1 O5 80.51(17) 3_545 . ?
O10 Te1 O8 88.04(19) . 5 ?
O4 Te1 O8 88.73(17) . 5 ?
O3 Te1 O8 91.61(17) 3_545 5 ?
O5 Te1 O8 90.71(18) . 5 ?
O10 Te1 O9 90.20(19) . 3 ?
O4 Te1 O9 92.84(17) . 3 ?
O3 Te1 O9 87.44(17) 3_545 3 ?
O5 Te1 O9 91.04(18) . 3 ?
O8 Te1 O9 177.84(18) 5 3 ?
O10 Te1 V1 142.37(13) . . ?
O3 Te1 V1 118.29(12) 3_545 . ?
O8 Te1 V1 85.55(13) 5 . ?
O9 Te1 V1 96.61(13) 3 . ?
O10 Te1 Th1 138.07(13) . . ?
O4 Te1 Th1 120.08(12) . . ?
O8 Te1 Th1 88.54(12) 5 . ?
O9 Te1 Th1 91.95(13) 3 . ?
V1 Te1 Th1 78.82(2) . . ?
O1 V1 O2 106.3(3) . . ?
O1 V1 O5 102.8(2) . . ?
O2 V1 O5 99.47(19) . . ?
O1 V1 O3 103.0(2) . . ?
O2 V1 O3 94.97(19) . . ?
O5 V1 O3 145.41(18) . . ?
O1 V1 O4 106.5(2) . . ?
O2 V1 O4 147.1(2) . . ?
O5 V1 O4 76.02(16) . . ?
O3 V1 O4 74.84(17) . . ?
O1 V1 Te1 104.82(18) . . ?
O2 V1 Te1 132.40(16) . . ?
O5 V1 Te1 38.36(11) . . ?
O3 V1 Te1 111.97(12) . . ?
O4 V1 Te1 38.00(11) . . ?
O7 V2 O6 111.2(3) . . ?
O7 V2 O8 107.4(2) . . ?
O6 V2 O8 105.3(2) . . ?
O7 V2 O9 107.1(2) . . ?
O6 V2 O9 106.6(2) . . ?
O8 V2 O9 119.2(2) . . ?
V1 O2 Th1 140.6(3) . 8_665 ?
Te1 O3 V1 133.0(2) 3 . ?
Te1 O3 Th1 111.02(17) 3 3 ?
V1 O3 Th1 113.70(17) . 3 ?
Te1 O4 V1 100.70(18) . . ?
Te1 O4 Th1 146.3(2) . 3 ?
V1 O4 Th1 112.01(17) . 3 ?
V1 O5 Te1 103.60(18) . . ?
V1 O5 Th1 146.22(19) . . ?
Te1 O5 Th1 108.34(17) . . ?
V2 O6 Th1 140.7(3) . . ?
V2 O7 Th1 142.2(3) . 5 ?
V2 O8 Te1 132.5(2) . 5 ?
V2 O9 Te1 126.6(2) . 3_545 ?
Te1 O10 Th1 149.9(2) . 6_556 ?

loop_
_geom_bond_atom_site_label_1
_geom_bond_atom_site_label_2
_geom_bond_distance
_geom_bond_site_symmetry_2
_geom_bond_publ_flag
Th1 O10 2.282(4) 6_656 ?
Th1 O2 2.384(4) 8_655 ?
Th1 O7 2.400(5) 5 ?
Th1 O4 2.430(4) 3_545 ?
Th1 O6 2.455(5) . ?
Th1 O3 2.479(4) 3_545 ?
Th1 O5 2.528(4) . ?
Th1 O11 2.564(5) . ?
Th1 O12 2.601(5) . ?
Th1 Te1 3.6409(4) . ?
Te1 O10 1.829(4) . ?
Te1 O4 1.907(4) . ?
Te1 O3 1.921(4) 3_545 ?
Te1 O5 1.943(4) . ?
Te1 O8 1.948(4) 5 ?
Te1 O9 1.953(4) 3 ?
Te1 V1 3.0430(10) . ?
V1 O1 1.628(5) . ?
V1 O2 1.671(5) . ?
V1 O5 1.929(4) . ?
V1 O3 1.945(4) . ?
V1 O4 2.044(4) . ?
V2 O7 1.654(5) . ?
V2 O6 1.654(5) . ?
V2 O8 1.771(4) . ?
V2 O9 1.801(4) . ?
O2 Th1 2.384(4) 8_665 ?
O3 Te1 1.921(4) 3 ?
O3 Th1 2.479(4) 3 ?
O4 Th1 2.430(4) 3 ?
O7 Th1 2.400(5) 5 ?
O8 Te1 1.948(4) 5 ?
O9 Te1 1.953(4) 3_545 ?
O10 Th1 2.282(4) 6_556 ?
